data_4333377
loop_
_publ_author_name
'Br\"oring, Martin'
'Hell, Christian'
'Br\'egier, Fr\'ed\'erique'
'Burghaus, Olaf'
'Tejero, Esther C\'onsul'

_publ_section_title
;
 New porphyrinoids: vanadyl(IV) complexes of meso-aryl-substituted
 corrphycene and 10-oxocorrole ligands.
;
_journal_issue 14
_journal_name_full 'Inorganic chemistry'
_journal_page_first 5477
_journal_page_last 5479
_journal_paper_doi 10.1021/ic700844p
_journal_volume 46
_journal_year 2007
_chemical_formula_sum 'C51 H58 Cl2 N4 O V'
_chemical_formula_weight 864.85
_chemical_name_systematic
; 
 ? 
;
_space_group_IT_number 2
_symmetry_cell_setting triclinic
_symmetry_space_group_name_Hall '-P 1'
_symmetry_space_group_name_H-M 'P -1'
_atom_sites_solution_hydrogens geom
_atom_sites_solution_primary direct
_atom_sites_solution_secondary difmap
_audit_creation_method SHELXL-97
_cell_angle_alpha 73.133(2)
_cell_angle_beta 86.758(3)
_cell_angle_gamma 68.991(2)
_cell_formula_units_Z 2
_cell_length_a 13.373(2)
_cell_length_b 13.387(2)
_cell_length_c 13.988(2)
_cell_measurement_reflns_used 9259
_cell_measurement_temperature 173(2)
_cell_measurement_theta_max 54.251
_cell_measurement_theta_min 4.361
_cell_volume 2234.0(6)
_computing_cell_refinement 'SAINT-NT V6.0'
_computing_data_collection 'SMART-NT V5.6'
_computing_data_reduction 'SAINT-NT V6.0'
_computing_molecular_graphics 'XSHELL in SHELXTL-97'
_computing_publication_material 'XSHELL in SHELXTL-97'
_computing_structure_refinement 'SHELXL-97 (Sheldrick, 1997)'
_computing_structure_solution 'SHELXS-97 (Sheldrick, 1990)'
_diffrn_ambient_temperature 173(2)
_diffrn_measured_fraction_theta_full 0.987
_diffrn_measured_fraction_theta_max 0.987
_diffrn_measurement_device_type 'Bruker Smart Apex with D8-Goniometer'
_diffrn_measurement_method 'omega scans'
_diffrn_radiation_monochromator graphite
_diffrn_radiation_source 'fine-focus sealed tube'
_diffrn_radiation_type MoK\a
_diffrn_radiation_wavelength 0.71073
_diffrn_reflns_av_R_equivalents 0.0385
_diffrn_reflns_av_sigmaI/netI 0.0247
_diffrn_reflns_limit_h_max 15
_diffrn_reflns_limit_h_min -15
_diffrn_reflns_limit_k_max 16
_diffrn_reflns_limit_k_min -15
_diffrn_reflns_limit_l_max 16
_diffrn_reflns_limit_l_min -16
_diffrn_reflns_number 41886
_diffrn_reflns_theta_full 25.14
_diffrn_reflns_theta_max 25.14
_diffrn_reflns_theta_min 1.52
_exptl_absorpt_coefficient_mu 0.384
_exptl_absorpt_correction_type none
_exptl_crystal_colour blue
_exptl_crystal_density_diffrn 1.286
_exptl_crystal_density_method 'not measured'
_exptl_crystal_description block
_exptl_crystal_F_000 914
_exptl_crystal_size_max 0.252
_exptl_crystal_size_mid 0.211
_exptl_crystal_size_min 0.181
_refine_diff_density_max 0.846
_refine_diff_density_min -1.048
_refine_diff_density_rms 0.081
_refine_ls_extinction_method none
_refine_ls_goodness_of_fit_ref 1.081
_refine_ls_hydrogen_treatment constr
_refine_ls_matrix_type full
_refine_ls_number_parameters 542
_refine_ls_number_reflns 7868
_refine_ls_number_restraints 0
_refine_ls_restrained_S_all 1.081
_refine_ls_R_factor_all 0.0694
_refine_ls_R_factor_gt 0.0631
_refine_ls_shift/su_max 0.001
_refine_ls_shift/su_mean 0.000
_refine_ls_structure_factor_coef Fsqd
_refine_ls_weighting_details 'calc w=1/[\s^2^(Fo^2^)+(0.0897P)^2^+3.4441P] where P=(Fo^2^+2Fc^2^)/3'
_refine_ls_weighting_scheme calc
_refine_ls_wR_factor_gt 0.1713
_refine_ls_wR_factor_ref 0.1761
_reflns_number_gt 6983
_reflns_number_total 7868
_reflns_threshold_expression >2sigma(I)
_cod_data_source_file ic700844psup1.cif
_cod_data_source_block ch4ec
_cod_depositor_comments 'Adding full bibliography for 4333377--4333378.cif.'
_cod_original_cell_volume 2233.9(6)
_cod_original_sg_symbol_H-M P-1
_cod_database_code 4333377

loop_
_symmetry_equiv_pos_as_xyz
'x, y, z'
'-x, -y, -z'

loop_
_atom_site_label
_atom_site_type_symbol
_atom_site_fract_x
_atom_site_fract_y
_atom_site_fract_z
_atom_site_U_iso_or_equiv
_atom_site_adp_type
_atom_site_occupancy
_atom_site_symmetry_multiplicity
_atom_site_calc_flag
_atom_site_refinement_flags
C1 C 0.8072(3) 0.0670(3) 0.3595(2) 0.0293(7) Uani 1 1 d .
C2 C 0.8086(3) -0.0338(3) 0.4335(2) 0.0316(7) Uani 1 1 d .
C3 C 0.9124(3) -0.1038(3) 0.4543(2) 0.0302(7) Uani 1 1 d .
C4 C 0.9768(2) -0.0472(2) 0.3882(2) 0.0261(6) Uani 1 1 d .
C5 C 1.0851(2) -0.0972(3) 0.3720(2) 0.0280(7) Uani 1 1 d .
C6 C 1.1472(2) -0.0383(3) 0.3134(2) 0.0286(7) Uani 1 1 d .
C7 C 1.2594(3) -0.0763(3) 0.2912(3) 0.0358(8) Uani 1 1 d .
C8 C 1.2814(3) 0.0179(3) 0.2398(3) 0.0353(7) Uani 1 1 d .
C9 C 1.1848(2) 0.1116(3) 0.2331(2) 0.0281(6) Uani 1 1 d .
C10 C 1.1521(2) 0.2298(3) 0.2008(2) 0.0264(6) Uani 1 1 d .
C11 C 1.2052(2) 0.3093(3) 0.1831(2) 0.0269(6) Uani 1 1 d .
C12 C 1.1269(2) 0.4120(3) 0.1748(2) 0.0265(6) Uani 1 1 d .
C13 C 1.0244(2) 0.3954(2) 0.1843(2) 0.0240(6) Uani 1 1 d .
C14 C 0.9194(2) 0.4721(2) 0.1815(2) 0.0251(6) Uani 1 1 d .
C15 C 0.8269(2) 0.4428(2) 0.1952(2) 0.0252(6) Uani 1 1 d .
C16 C 0.7173(3) 0.5208(3) 0.1685(2) 0.0307(7) Uani 1 1 d .
C17 C 0.6526(2) 0.4582(3) 0.1892(2) 0.0316(7) Uani 1 1 d .
C18 C 0.7211(2) 0.3439(3) 0.2285(2) 0.0279(6) Uani 1 1 d .
C19 C 0.6758(2) 0.2610(3) 0.2634(3) 0.0343(7) Uani 1 1 d .
H19 H 0.6021 0.2883 0.2427 0.041 Uiso 1 1 calc R
C20 C 0.7098(3) 0.1512(3) 0.3196(3) 0.0348(7) Uani 1 1 d .
H20 H 0.6515 0.1256 0.3356 0.042 Uiso 1 1 calc R
C21 C 0.7109(3) -0.0539(3) 0.4819(3) 0.0473(10) Uani 1 1 d .
H21A H 0.7338 -0.1109 0.5477 0.057 Uiso 1 1 calc R
H21B H 0.6618 0.0162 0.4940 0.057 Uiso 1 1 calc R
C22 C 0.6502(4) -0.0922(4) 0.4216(4) 0.0633(12) Uani 1 1 d .
H22A H 0.6237 -0.0347 0.3576 0.095 Uiso 1 1 calc R
H22B H 0.5894 -0.1051 0.4586 0.095 Uiso 1 1 calc R
H22C H 0.6980 -0.1618 0.4092 0.095 Uiso 1 1 calc R
C23 C 0.9467(3) -0.2095(3) 0.5404(2) 0.0368(8) Uani 1 1 d .
H23A H 0.9073 -0.1928 0.5993 0.044 Uiso 1 1 calc R
H23B H 1.0239 -0.2306 0.5570 0.044 Uiso 1 1 calc R
C24 C 0.9297(3) -0.3106(3) 0.5243(3) 0.0467(9) Uani 1 1 d .
H24A H 0.8550 -0.2894 0.5015 0.070 Uiso 1 1 calc R
H24B H 0.9457 -0.3709 0.5874 0.070 Uiso 1 1 calc R
H24C H 0.9774 -0.3364 0.4737 0.070 Uiso 1 1 calc R
C25 C 1.1388(2) -0.2215(2) 0.4124(2) 0.0282(7) Uani 1 1 d .
C26 C 1.1281(3) -0.2899(3) 0.3587(2) 0.0321(7) Uani 1 1 d .
H26 H 1.0842 -0.2579 0.2986 0.038 Uiso 1 1 calc R
C27 C 1.1808(3) -0.4043(3) 0.3923(3) 0.0390(8) Uani 1 1 d .
H27 H 1.1731 -0.4497 0.3543 0.047 Uiso 1 1 calc R
C28 C 1.2444(3) -0.4541(3) 0.4798(3) 0.0379(8) Uani 1 1 d .
C29 C 1.2523(3) -0.3858(3) 0.5349(3) 0.0421(8) Uani 1 1 d .
H29 H 1.2939 -0.4185 0.5964 0.051 Uiso 1 1 calc R
C30 C 1.2010(3) -0.2712(3) 0.5019(3) 0.0391(8) Uani 1 1 d .
H30 H 1.2082 -0.2260 0.5404 0.047 Uiso 1 1 calc R
C31 C 1.3017(4) -0.5793(3) 0.5157(4) 0.0552(11) Uani 1 1 d .
H31A H 1.3359 -0.6061 0.4596 0.083 Uiso 1 1 calc R
H31B H 1.2498 -0.6153 0.5428 0.083 Uiso 1 1 calc R
H31C H 1.3564 -0.5976 0.5681 0.083 Uiso 1 1 calc R
C32 C 1.3418(3) -0.1928(3) 0.3180(3) 0.0446(9) Uani 1 1 d .
H32A H 1.3853 -0.2029 0.2595 0.054 Uiso 1 1 calc R
H32B H 1.3045 -0.2471 0.3333 0.054 Uiso 1 1 calc R
C33 C 1.4164(3) -0.2184(4) 0.4073(4) 0.0672(14) Uani 1 1 d .
H33A H 1.4563 -0.1674 0.3917 0.101 Uiso 1 1 calc R
H33B H 1.4669 -0.2957 0.4221 0.101 Uiso 1 1 calc R
H33C H 1.3740 -0.2086 0.4657 0.101 Uiso 1 1 calc R
C34 C 1.3851(3) 0.0178(3) 0.1907(3) 0.0479(10) Uani 1 1 d .
H34A H 1.4120 0.0677 0.2131 0.057 Uiso 1 1 calc R
H34B H 1.4394 -0.0587 0.2121 0.057 Uiso 1 1 calc R
C35 C 1.3704(4) 0.0562(4) 0.0788(4) 0.0615(12) Uani 1 1 d .
H35A H 1.3487 0.0039 0.0561 0.092 Uiso 1 1 calc R
H35B H 1.4382 0.0588 0.0497 0.092 Uiso 1 1 calc R
H35C H 1.3149 0.1309 0.0574 0.092 Uiso 1 1 calc R
C36 C 1.3240(3) 0.2864(3) 0.1847(3) 0.0339(7) Uani 1 1 d .
H36A H 1.3364 0.3563 0.1492 0.041 Uiso 1 1 calc R
H36B H 1.3593 0.2309 0.1480 0.041 Uiso 1 1 calc R
C37 C 1.3755(3) 0.2425(4) 0.2905(3) 0.0469(9) Uani 1 1 d .
H37A H 1.3408 0.2970 0.3273 0.070 Uiso 1 1 calc R
H37B H 1.4521 0.2310 0.2872 0.070 Uiso 1 1 calc R
H37C H 1.3667 0.1714 0.3249 0.070 Uiso 1 1 calc R
C38 C 1.1524(3) 0.5164(3) 0.1597(2) 0.0304(7) Uani 1 1 d .
H38A H 1.2167 0.4984 0.2024 0.036 Uiso 1 1 calc R
H38B H 1.0918 0.5727 0.1811 0.036 Uiso 1 1 calc R
C39 C 1.1731(3) 0.5667(3) 0.0496(3) 0.0440(9) Uani 1 1 d .
H39A H 1.2360 0.5131 0.0294 0.066 Uiso 1 1 calc R
H39B H 1.1860 0.6360 0.0426 0.066 Uiso 1 1 calc R
H39C H 1.1103 0.5829 0.0068 0.066 Uiso 1 1 calc R
C40 C 0.9067(2) 0.5915(2) 0.1660(2) 0.0261(6) Uani 1 1 d .
C41 C 0.9149(3) 0.6612(3) 0.0718(2) 0.0329(7) Uani 1 1 d .
H41 H 0.9240 0.6343 0.0148 0.039 Uiso 1 1 calc R
C42 C 0.9100(3) 0.7690(3) 0.0611(3) 0.0382(8) Uani 1 1 d .
H42 H 0.9163 0.8150 -0.0032 0.046 Uiso 1 1 calc R
C43 C 0.8958(3) 0.8111(3) 0.1428(3) 0.0397(8) Uani 1 1 d .
C44 C 0.8860(3) 0.7424(3) 0.2357(3) 0.0375(8) Uani 1 1 d .
H44 H 0.8753 0.7702 0.2922 0.045 Uiso 1 1 calc R
C45 C 0.8914(3) 0.6339(3) 0.2478(2) 0.0316(7) Uani 1 1 d .
H45 H 0.8846 0.5884 0.3121 0.038 Uiso 1 1 calc R
C46 C 0.8927(5) 0.9280(3) 0.1314(4) 0.0657(13) Uani 1 1 d .
H46A H 0.8538 0.9785 0.0683 0.099 Uiso 1 1 calc R
H46B H 0.9661 0.9277 0.1312 0.099 Uiso 1 1 calc R
H46C H 0.8561 0.9536 0.1873 0.099 Uiso 1 1 calc R
C47 C 0.6745(3) 0.6448(3) 0.1163(3) 0.0416(8) Uani 1 1 d .
H47A H 0.6208 0.6601 0.0630 0.050 Uiso 1 1 calc R
H47B H 0.7342 0.6667 0.0837 0.050 Uiso 1 1 calc R
C48 C 0.6233(3) 0.7169(3) 0.1839(4) 0.0561(11) Uani 1 1 d .
H48A H 0.5641 0.6959 0.2168 0.084 Uiso 1 1 calc R
H48B H 0.5957 0.7956 0.1442 0.084 Uiso 1 1 calc R
H48C H 0.6768 0.7059 0.2347 0.084 Uiso 1 1 calc R
C49 C 0.5318(3) 0.5002(3) 0.1743(3) 0.0438(9) Uani 1 1 d .
H49A H 0.5121 0.4504 0.1448 0.053 Uiso 1 1 calc R
H49B H 0.5071 0.5758 0.1260 0.053 Uiso 1 1 calc R
C50 C 0.4736(4) 0.5054(4) 0.2700(4) 0.0679(13) Uani 1 1 d .
H50A H 0.4963 0.4305 0.3179 0.102 Uiso 1 1 calc R
H50B H 0.3961 0.5328 0.2552 0.102 Uiso 1 1 calc R
H50C H 0.4910 0.5561 0.2989 0.102 Uiso 1 1 calc R
N1 N 0.9104(2) 0.0611(2) 0.33599(19) 0.0259(5) Uani 1 1 d .
N2 N 1.1047(2) 0.0751(2) 0.27438(19) 0.0267(5) Uani 1 1 d .
N3 N 1.04402(19) 0.2835(2) 0.19993(18) 0.0239(5) Uani 1 1 d .
N4 N 0.82668(19) 0.3336(2) 0.23044(18) 0.0244(5) Uani 1 1 d .
O O 0.92527(17) 0.16886(18) 0.12733(16) 0.0294(5) Uani 1 1 d .
V V 0.95242(4) 0.18461(4) 0.22979(4) 0.02191(16) Uani 1 1 d .
Cl1 Cl 0.58697(11) 0.17852(16) 0.06760(14) 0.0957(5) Uani 1 1 d .
Cl2 Cl 0.73346(15) 0.20502(15) -0.08818(11) 0.0945(5) Uani 1 1 d .
C51 C 0.6954(4) 0.2208(4) 0.0297(4) 0.0634(12) Uani 1 1 d .
H51A H 0.7567 0.1756 0.0790 0.076 Uiso 1 1 calc R
H51B H 0.6758 0.3001 0.0274 0.076 Uiso 1 1 calc R

loop_
_atom_site_aniso_label
_atom_site_aniso_U_11
_atom_site_aniso_U_22
_atom_site_aniso_U_33
_atom_site_aniso_U_23
_atom_site_aniso_U_13
_atom_site_aniso_U_12
C1 0.0297(16) 0.0294(16) 0.0326(16) -0.0086(13) 0.0096(13) -0.0166(13)
C2 0.0346(17) 0.0301(16) 0.0346(17) -0.0079(14) 0.0125(14) -0.0195(14)
C3 0.0377(18) 0.0288(16) 0.0280(16) -0.0066(13) 0.0071(13) -0.0186(14)
C4 0.0301(16) 0.0257(15) 0.0247(15) -0.0043(12) 0.0026(12) -0.0149(13)
C5 0.0290(16) 0.0267(16) 0.0275(15) -0.0034(12) -0.0002(12) -0.0124(13)
C6 0.0234(15) 0.0252(15) 0.0361(17) -0.0049(13) 0.0015(13) -0.0104(12)
C7 0.0236(16) 0.0318(17) 0.050(2) -0.0103(15) 0.0025(14) -0.0091(13)
C8 0.0232(16) 0.0313(17) 0.051(2) -0.0103(15) 0.0069(14) -0.0114(13)
C9 0.0226(15) 0.0303(16) 0.0322(16) -0.0057(13) 0.0045(12) -0.0135(13)
C10 0.0249(15) 0.0289(16) 0.0256(15) -0.0048(12) 0.0054(12) -0.0131(12)
C11 0.0258(15) 0.0320(16) 0.0242(15) -0.0038(12) 0.0052(12) -0.0159(13)
C12 0.0293(16) 0.0324(16) 0.0206(14) -0.0045(12) 0.0044(12) -0.0173(13)
C13 0.0278(15) 0.0263(15) 0.0193(14) -0.0028(11) 0.0032(11) -0.0145(12)
C14 0.0289(15) 0.0262(15) 0.0201(14) -0.0032(12) 0.0024(11) -0.0125(12)
C15 0.0251(15) 0.0239(15) 0.0244(15) -0.0040(12) 0.0033(12) -0.0092(12)
C16 0.0278(16) 0.0299(16) 0.0299(16) -0.0043(13) 0.0038(13) -0.0091(13)
C17 0.0242(16) 0.0325(17) 0.0338(17) -0.0050(14) 0.0029(13) -0.0090(13)
C18 0.0250(15) 0.0275(16) 0.0290(16) -0.0046(13) 0.0045(12) -0.0101(12)
C19 0.0193(15) 0.0353(18) 0.049(2) -0.0090(15) 0.0056(13) -0.0132(13)
C20 0.0257(16) 0.0326(17) 0.050(2) -0.0105(15) 0.0102(14) -0.0175(14)
C21 0.042(2) 0.040(2) 0.057(2) -0.0037(17) 0.0217(18) -0.0221(17)
C22 0.046(2) 0.056(3) 0.091(4) -0.008(2) 0.009(2) -0.034(2)
C23 0.045(2) 0.0355(18) 0.0264(16) 0.0000(14) 0.0050(14) -0.0185(15)
C24 0.059(2) 0.0332(19) 0.044(2) 0.0026(16) 0.0058(18) -0.0232(18)
C25 0.0298(16) 0.0245(15) 0.0286(16) -0.0031(12) 0.0020(12) -0.0116(13)
C26 0.0332(17) 0.0363(18) 0.0271(16) -0.0069(13) 0.0003(13) -0.0145(14)
C27 0.044(2) 0.0388(19) 0.043(2) -0.0215(16) 0.0061(16) -0.0185(16)
C28 0.0403(19) 0.0280(17) 0.0414(19) -0.0077(15) 0.0066(15) -0.0100(14)
C29 0.047(2) 0.0370(19) 0.0315(18) -0.0058(15) -0.0078(15) -0.0040(16)
C30 0.043(2) 0.0350(18) 0.0379(19) -0.0135(15) -0.0072(15) -0.0091(15)
C31 0.061(3) 0.031(2) 0.064(3) -0.0086(18) 0.004(2) -0.0081(18)
C32 0.0291(18) 0.0352(19) 0.066(3) -0.0147(18) 0.0075(17) -0.0079(15)
C33 0.038(2) 0.049(3) 0.101(4) -0.009(2) -0.021(2) -0.0063(19)
C34 0.0243(17) 0.0343(19) 0.082(3) -0.0141(19) 0.0165(18) -0.0106(14)
C35 0.057(3) 0.074(3) 0.078(3) -0.044(3) 0.042(2) -0.040(2)
C36 0.0261(16) 0.0352(17) 0.0429(19) -0.0088(15) 0.0098(14) -0.0172(14)
C37 0.0281(18) 0.059(2) 0.056(2) -0.0128(19) 0.0000(16) -0.0200(17)
C38 0.0334(17) 0.0343(17) 0.0297(16) -0.0086(13) 0.0066(13) -0.0208(14)
C39 0.054(2) 0.0385(19) 0.043(2) -0.0060(16) 0.0176(17) -0.0276(17)
C40 0.0259(15) 0.0263(15) 0.0260(15) -0.0052(12) 0.0011(12) -0.0109(12)
C41 0.0415(18) 0.0295(16) 0.0280(16) -0.0061(13) 0.0022(14) -0.0150(14)
C42 0.047(2) 0.0303(17) 0.0346(18) 0.0023(14) 0.0004(15) -0.0199(15)
C43 0.043(2) 0.0296(17) 0.047(2) -0.0093(15) -0.0034(16) -0.0136(15)
C44 0.0405(19) 0.0383(19) 0.0378(19) -0.0182(15) 0.0017(15) -0.0133(15)
C45 0.0303(16) 0.0321(17) 0.0295(16) -0.0067(13) 0.0045(13) -0.0100(13)
C46 0.090(4) 0.035(2) 0.076(3) -0.015(2) -0.004(3) -0.028(2)
C47 0.0271(17) 0.0337(18) 0.053(2) -0.0010(16) 0.0028(15) -0.0075(14)
C48 0.041(2) 0.042(2) 0.074(3) -0.012(2) 0.013(2) -0.0076(17)
C49 0.0259(17) 0.0344(19) 0.059(2) 0.0013(17) -0.0029(16) -0.0083(14)
C50 0.040(2) 0.060(3) 0.095(4) -0.019(3) 0.021(2) -0.014(2)
N1 0.0243(13) 0.0249(13) 0.0292(13) -0.0052(10) 0.0054(10) -0.0124(10)
N2 0.0233(13) 0.0237(13) 0.0301(13) -0.0025(10) 0.0029(10) -0.0095(10)
N3 0.0217(12) 0.0237(12) 0.0255(13) -0.0038(10) 0.0043(10) -0.0105(10)
N4 0.0207(12) 0.0243(13) 0.0270(13) -0.0038(10) 0.0036(10) -0.0098(10)
O 0.0307(11) 0.0295(11) 0.0284(11) -0.0056(9) 0.0032(9) -0.0135(9)
V 0.0200(3) 0.0222(3) 0.0232(3) -0.0032(2) 0.00359(19) -0.0103(2)
Cl1 0.0602(8) 0.1457(15) 0.1151(12) -0.0617(11) 0.0155(8) -0.0588(9)
Cl2 0.1235(13) 0.1175(13) 0.0694(9) -0.0392(9) 0.0142(8) -0.0661(11)
C51 0.053(3) 0.077(3) 0.072(3) -0.034(3) -0.001(2) -0.027(2)

loop_
_atom_type_symbol
_atom_type_description
_atom_type_scat_dispersion_real
_atom_type_scat_dispersion_imag
_atom_type_scat_source
C C 0.0033 0.0016 'International Tables Vol C Tables 4.2.6.8 and 6.1.1.4'
H H 0.0000 0.0000 'International Tables Vol C Tables 4.2.6.8 and 6.1.1.4'
N N 0.0061 0.0033 'International Tables Vol C Tables 4.2.6.8 and 6.1.1.4'
O O 0.0106 0.0060 'International Tables Vol C Tables 4.2.6.8 and 6.1.1.4'
Cl Cl 0.1484 0.1585 'International Tables Vol C Tables 4.2.6.8 and 6.1.1.4'
V V 0.3005 0.5294 'International Tables Vol C Tables 4.2.6.8 and 6.1.1.4'

loop_
_geom_angle_atom_site_label_1
_geom_angle_atom_site_label_2
_geom_angle_atom_site_label_3
_geom_angle
N1 C1 C20 129.5(3)
N1 C1 C2 110.4(3)
C20 C1 C2 120.1(3)
C3 C2 C1 107.9(3)
C3 C2 C21 127.0(3)
C1 C2 C21 125.1(3)
C2 C3 C4 106.4(3)
C2 C3 C23 122.8(3)
C4 C3 C23 130.2(3)
C5 C4 N1 125.2(3)
C5 C4 C3 125.2(3)
N1 C4 C3 109.2(3)
C4 C5 C6 123.8(3)
C4 C5 C25 119.3(3)
C6 C5 C25 116.7(3)
N2 C6 C5 120.4(3)
N2 C6 C7 108.6(3)
C5 C6 C7 130.8(3)
C8 C7 C6 106.7(3)
C8 C7 C32 123.8(3)
C6 C7 C32 129.6(3)
C7 C8 C9 106.9(3)
C7 C8 C34 125.3(3)
C9 C8 C34 127.5(3)
N2 C9 C10 112.9(3)
N2 C9 C8 109.5(3)
C10 C9 C8 137.5(3)
N3 C10 C9 113.8(3)
N3 C10 C11 109.7(3)
C9 C10 C11 135.6(3)
C12 C11 C10 106.9(3)
C12 C11 C36 124.8(3)
C10 C11 C36 128.0(3)
C11 C12 C13 107.0(3)
C11 C12 C38 122.4(3)
C13 C12 C38 130.7(3)
N3 C13 C14 121.1(3)
N3 C13 C12 108.3(3)
C14 C13 C12 130.6(3)
C13 C14 C15 124.2(3)
C13 C14 C40 117.1(3)
C15 C14 C40 118.7(3)
N4 C15 C14 125.5(3)
N4 C15 C16 109.3(3)
C14 C15 C16 125.2(3)
C17 C16 C15 106.7(3)
C17 C16 C47 122.2(3)
C15 C16 C47 130.7(3)
C16 C17 C18 107.0(3)
C16 C17 C49 127.3(3)
C18 C17 C49 125.7(3)
N4 C18 C19 129.1(3)
N4 C18 C17 111.3(3)
C19 C18 C17 119.6(3)
C20 C19 C18 136.9(3)
C19 C20 C1 136.9(3)
C22 C21 C2 114.5(3)
C3 C23 C24 116.5(3)
C26 C25 C30 118.5(3)
C26 C25 C5 119.5(3)
C30 C25 C5 122.1(3)
C27 C26 C25 120.4(3)
C28 C27 C26 121.5(3)
C27 C28 C29 117.9(3)
C27 C28 C31 121.0(3)
C29 C28 C31 121.1(3)
C30 C29 C28 121.3(3)
C29 C30 C25 120.4(3)
C7 C32 C33 113.3(3)
C35 C34 C8 111.8(3)
C11 C36 C37 112.8(3)
C12 C38 C39 112.2(3)
C45 C40 C41 118.5(3)
C45 C40 C14 119.6(3)
C41 C40 C14 121.8(3)
C42 C41 C40 120.4(3)
C41 C42 C43 121.2(3)
C44 C43 C42 118.2(3)
C44 C43 C46 120.7(4)
C42 C43 C46 121.1(4)
C43 C44 C45 121.4(3)
C44 C45 C40 120.3(3)
C16 C47 C48 114.5(3)
C17 C49 C50 113.6(3)
C1 N1 C4 105.7(2)
C1 N1 V 125.6(2)
C4 N1 V 128.36(19)
C6 N2 C9 108.3(2)
C6 N2 V 132.9(2)
C9 N2 V 115.6(2)
C10 N3 C13 108.1(2)
C10 N3 V 116.35(19)
C13 N3 V 135.42(19)
C18 N4 C15 105.8(2)
C18 N4 V 122.4(2)
C15 N4 V 127.50(19)
O V N2 106.02(11)
O V N3 107.98(10)
N2 V N3 75.80(10)
O V N1 102.25(11)
N2 V N1 83.09(10)
N3 V N1 146.81(10)
O V N4 101.23(11)
N2 V N4 149.90(10)
N3 V N4 83.92(10)
N1 V N4 103.52(10)
Cl1 C51 Cl2 111.2(3)

loop_
_geom_bond_atom_site_label_1
_geom_bond_atom_site_label_2
_geom_bond_distance
C1 N1 1.379(4)
C1 C20 1.394(5)
C1 C2 1.438(4)
C2 C3 1.358(5)
C2 C21 1.511(4)
C3 C4 1.464(4)
C3 C23 1.507(4)
C4 C5 1.397(4)
C4 N1 1.400(4)
C5 C6 1.414(4)
C5 C25 1.500(4)
C6 N2 1.363(4)
C6 C7 1.449(4)
C7 C8 1.381(5)
C7 C32 1.504(5)
C8 C9 1.426(4)
C8 C34 1.512(5)
C9 N2 1.365(4)
C9 C10 1.418(4)
C10 N3 1.363(4)
C10 C11 1.438(4)
C11 C12 1.375(4)
C11 C36 1.507(4)
C12 C13 1.457(4)
C12 C38 1.510(4)
C13 N3 1.376(4)
C13 C14 1.406(4)
C14 C15 1.414(4)
C14 C40 1.496(4)
C15 N4 1.401(4)
C15 C16 1.455(4)
C16 C17 1.374(5)
C16 C47 1.509(5)
C17 C18 1.431(4)
C17 C49 1.513(5)
C18 N4 1.369(4)
C18 C19 1.404(4)
C19 C20 1.370(5)
C21 C22 1.503(6)
C23 C24 1.530(5)
C25 C26 1.389(5)
C25 C30 1.392(5)
C26 C27 1.381(5)
C27 C28 1.379(5)
C28 C29 1.388(5)
C28 C31 1.511(5)
C29 C30 1.381(5)
C32 C33 1.523(6)
C34 C35 1.500(7)
C36 C37 1.527(5)
C38 C39 1.545(5)
C40 C45 1.392(4)
C40 C41 1.402(4)
C41 C42 1.385(5)
C42 C43 1.391(5)
C43 C44 1.387(5)
C43 C46 1.511(5)
C44 C45 1.389(5)
C47 C48 1.510(6)
C49 C50 1.517(6)
N1 V 2.099(2)
N2 V 2.039(3)
N3 V 2.052(2)
N4 V 2.100(2)
O V 1.587(2)
Cl1 C51 1.741(5)
Cl2 C51 1.747(5)

loop_
_geom_torsion_atom_site_label_1
_geom_torsion_atom_site_label_2
_geom_torsion_atom_site_label_3
_geom_torsion_atom_site_label_4
_geom_torsion
N1 C1 C2 C3 -1.5(4)
C20 C1 C2 C3 176.0(3)
N1 C1 C2 C21 175.8(3)
C20 C1 C2 C21 -6.6(5)
C1 C2 C3 C4 -2.6(4)
C21 C2 C3 C4 -179.9(3)
C1 C2 C3 C23 169.6(3)
C21 C2 C3 C23 -7.7(5)
C2 C3 C4 C5 -167.9(3)
C23 C3 C4 C5 20.7(5)
C2 C3 C4 N1 5.9(4)
C23 C3 C4 N1 -165.5(3)
N1 C4 C5 C6 12.0(5)
C3 C4 C5 C6 -175.2(3)
N1 C4 C5 C25 -163.7(3)
C3 C4 C5 C25 9.2(5)
C4 C5 C6 N2 4.7(5)
C25 C5 C6 N2 -179.6(3)
C4 C5 C6 C7 178.4(3)
C25 C5 C6 C7 -5.8(5)
N2 C6 C7 C8 1.0(4)
C5 C6 C7 C8 -173.3(3)
N2 C6 C7 C32 179.5(4)
C5 C6 C7 C32 5.3(6)
C6 C7 C8 C9 1.3(4)
C32 C7 C8 C9 -177.4(3)
C6 C7 C8 C34 -172.3(4)
C32 C7 C8 C34 9.0(6)
C7 C8 C9 N2 -3.2(4)
C34 C8 C9 N2 170.3(4)
C7 C8 C9 C10 172.4(4)
C34 C8 C9 C10 -14.1(7)
N2 C9 C10 N3 -11.4(4)
C8 C9 C10 N3 173.0(4)
N2 C9 C10 C11 156.4(3)
C8 C9 C10 C11 -19.1(7)
N3 C10 C11 C12 1.9(3)
C9 C10 C11 C12 -166.3(3)
N3 C10 C11 C36 175.5(3)
C9 C10 C11 C36 7.3(6)
C10 C11 C12 C13 -1.8(3)
C36 C11 C12 C13 -175.6(3)
C10 C11 C12 C38 177.6(3)
C36 C11 C12 C38 3.8(5)
C11 C12 C13 N3 1.1(3)
C38 C12 C13 N3 -178.2(3)
C11 C12 C13 C14 179.9(3)
C38 C12 C13 C14 0.5(5)
N3 C13 C14 C15 0.7(4)
C12 C13 C14 C15 -177.9(3)
N3 C13 C14 C40 178.8(3)
C12 C13 C14 C40 0.2(5)
C13 C14 C15 N4 11.9(5)
C40 C14 C15 N4 -166.1(3)
C13 C14 C15 C16 -163.7(3)
C40 C14 C15 C16 18.2(4)
N4 C15 C16 C17 0.8(4)
C14 C15 C16 C17 177.0(3)
N4 C15 C16 C47 -171.8(3)
C14 C15 C16 C47 4.4(6)
C15 C16 C17 C18 0.4(4)
C47 C16 C17 C18 173.8(3)
C15 C16 C17 C49 -179.8(3)
C47 C16 C17 C49 -6.4(6)
C16 C17 C18 N4 -1.5(4)
C49 C17 C18 N4 178.7(3)
C16 C17 C18 C19 175.2(3)
C49 C17 C18 C19 -4.6(5)
N4 C18 C19 C20 10.0(7)
C17 C18 C19 C20 -166.1(4)
C18 C19 C20 C1 -8.5(8)
N1 C1 C20 C19 -16.1(7)
C2 C1 C20 C19 166.8(4)
C3 C2 C21 C22 -100.1(5)
C1 C2 C21 C22 83.1(5)
C2 C3 C23 C24 79.3(4)
C4 C3 C23 C24 -110.4(4)
C4 C5 C25 C26 82.7(4)
C6 C5 C25 C26 -93.2(4)
C4 C5 C25 C30 -98.4(4)
C6 C5 C25 C30 85.7(4)
C30 C25 C26 C27 -1.9(5)
C5 C25 C26 C27 177.0(3)
C25 C26 C27 C28 0.6(5)
C26 C27 C28 C29 1.3(5)
C26 C27 C28 C31 -180.0(3)
C27 C28 C29 C30 -1.9(6)
C31 C28 C29 C30 179.3(4)
C28 C29 C30 C25 0.7(6)
C26 C25 C30 C29 1.3(5)
C5 C25 C30 C29 -177.6(3)
C8 C7 C32 C33 77.5(5)
C6 C7 C32 C33 -100.9(5)
C7 C8 C34 C35 110.1(4)
C9 C8 C34 C35 -62.3(5)
C12 C11 C36 C37 95.8(4)
C10 C11 C36 C37 -76.8(4)
C11 C12 C38 C39 80.4(4)
C13 C12 C38 C39 -100.4(4)
C13 C14 C40 C45 -100.2(3)
C15 C14 C40 C45 78.0(4)
C13 C14 C40 C41 76.6(4)
C15 C14 C40 C41 -105.2(4)
C45 C40 C41 C42 1.2(5)
C14 C40 C41 C42 -175.6(3)
C40 C41 C42 C43 -0.6(5)
C41 C42 C43 C44 -0.5(5)
C41 C42 C43 C46 178.8(4)
C42 C43 C44 C45 0.8(5)
C46 C43 C44 C45 -178.4(4)
C43 C44 C45 C40 -0.2(5)
C41 C40 C45 C44 -0.9(5)
C14 C40 C45 C44 176.0(3)
C17 C16 C47 C48 82.2(4)
C15 C16 C47 C48 -106.1(4)
C16 C17 C49 C50 -101.8(4)
C18 C17 C49 C50 78.0(5)
C20 C1 N1 C4 -172.1(3)
C2 C1 N1 C4 5.2(3)
C20 C1 N1 V 1.2(5)
C2 C1 N1 V 178.4(2)
C5 C4 N1 C1 167.1(3)
C3 C4 N1 C1 -6.8(3)
C5 C4 N1 V -6.0(4)
C3 C4 N1 V -179.8(2)
C5 C6 N2 C9 172.0(3)
C7 C6 N2 C9 -3.0(4)
C5 C6 N2 V -29.6(5)
C7 C6 N2 V 155.4(2)
C10 C9 N2 C6 -172.9(3)
C8 C9 N2 C6 3.9(4)
C10 C9 N2 V 24.5(3)
C8 C9 N2 V -158.7(2)
C9 C10 N3 C13 169.8(3)
C11 C10 N3 C13 -1.2(3)
C9 C10 N3 V -6.4(3)
C11 C10 N3 V -177.43(19)
C14 C13 N3 C10 -178.8(3)
C12 C13 N3 C10 0.1(3)
C14 C13 N3 V -3.6(4)
C12 C13 N3 V 175.3(2)
C19 C18 N4 C15 -174.4(3)
C17 C18 N4 C15 1.9(3)
C19 C18 N4 V 27.4(5)
C17 C18 N4 V -156.3(2)
C14 C15 N4 C18 -177.9(3)
C16 C15 N4 C18 -1.7(3)
C14 C15 N4 V -21.1(4)
C16 C15 N4 V 155.1(2)
C6 N2 V O -73.5(3)
C9 N2 V O 83.7(2)
C6 N2 V N3 -178.5(3)
C9 N2 V N3 -21.3(2)
C6 N2 V N1 27.3(3)
C9 N2 V N1 -175.5(2)
C6 N2 V N4 132.4(3)
C9 N2 V N4 -70.4(3)
C10 N3 V O -87.8(2)
C13 N3 V O 97.3(3)
C10 N3 V N2 14.8(2)
C13 N3 V N2 -160.2(3)
C10 N3 V N1 66.9(3)
C13 N3 V N1 -108.0(3)
C10 N3 V N4 172.4(2)
C13 N3 V N4 -2.6(3)
C1 N1 V O -75.7(3)
C4 N1 V O 96.0(3)
C1 N1 V N2 179.3(3)
C4 N1 V N2 -8.9(2)
C1 N1 V N3 128.9(2)
C4 N1 V N3 -59.4(3)
C1 N1 V N4 29.2(3)
C4 N1 V N4 -159.1(2)
C18 N4 V O 60.1(2)
C15 N4 V O -93.2(3)
C18 N4 V N2 -145.3(2)
C15 N4 V N2 61.4(3)
C18 N4 V N3 167.2(2)
C15 N4 V N3 14.0(2)
C18 N4 V N1 -45.6(2)
C15 N4 V N1 161.1(2)
